data_2019079
loop_
_publ_author_name
'Wang, Ming-Feng'
'Yue, Cheng-Yang'
'Yuan, Zhuang-Dong'
'Lei, Xiao-Wu'

_publ_section_title
;
 Two polymorphs of tris(ethylenediamine)cobalt(III) tetrathioantimonate(V)
;
_journal_coeditor_code FG3290
_journal_issue 8
_journal_name_full 'Acta Crystallographica Section C'
_journal_page_first 855
_journal_page_last 858
_journal_paper_doi 10.1107/S0108270113017277
_journal_volume 69
_journal_year 2013
_chemical_formula_iupac '[Co (C2 H8 N2)3] [Sb S4]'
_chemical_formula_moiety 'C6 H24 Co N6 3+, S4 Sb 3-'
_chemical_formula_sum 'C6 H24 Co N6 S4 Sb'
_chemical_formula_weight 489.23
_chemical_name_systematic
;
Tris(ethylenediamine)cobalt(III) tetrathioantimonate(V)
;
_space_group_IT_number 33
_symmetry_cell_setting orthorhombic
_symmetry_space_group_name_Hall 'P 2c -2n'
_symmetry_space_group_name_H-M 'P n a 21'
_atom_sites_solution_hydrogens geom
_atom_sites_solution_primary direct
_atom_sites_solution_secondary difmap
_audit_creation_method SHELXL97
_cell_angle_alpha 90.00
_cell_angle_beta 90.00
_cell_angle_gamma 90.00
_cell_formula_units_Z 4
_cell_length_a 14.1821(8)
_cell_length_b 8.3971(5)
_cell_length_c 13.6799(8)
_cell_measurement_temperature 296(2)
_cell_volume 1629.12(16)
_computing_cell_refinement 'SAINT (Bruker, 2004)'
_computing_data_collection 'SMART (Bruker, 2004)'
_computing_data_reduction 'SAINT (Bruker, 2004)'
_computing_molecular_graphics 'SHELXTL (Sheldrick, 2008)'
_computing_publication_material 'SHELXTL (Sheldrick, 2008)'
_computing_structure_refinement 'SHELXL97 (Sheldrick, 2008)'
_computing_structure_solution 'SHELXS97 (Sheldrick, 2008)'
_diffrn_ambient_temperature 296(2)
_diffrn_measured_fraction_theta_full 0.997
_diffrn_measured_fraction_theta_max 0.997
_diffrn_measurement_device_type 'Bruker SMART CCD area-detector'
_diffrn_measurement_method \w
_diffrn_radiation_monochromator graphite
_diffrn_radiation_source 'fine-focus sealed tube'
_diffrn_radiation_type MoK\a
_diffrn_radiation_wavelength 0.71073
_diffrn_reflns_av_R_equivalents 0.0328
_diffrn_reflns_av_sigmaI/netI 0.0286
_diffrn_reflns_limit_h_max 18
_diffrn_reflns_limit_h_min -18
_diffrn_reflns_limit_k_max 10
_diffrn_reflns_limit_k_min -10
_diffrn_reflns_limit_l_max 17
_diffrn_reflns_limit_l_min -17
_diffrn_reflns_number 18071
_diffrn_reflns_theta_full 27.54
_diffrn_reflns_theta_max 27.54
_diffrn_reflns_theta_min 3.19
_exptl_absorpt_coefficient_mu 3.182
_exptl_absorpt_correction_T_max 0.7414
_exptl_absorpt_correction_T_min 0.7014
_exptl_absorpt_correction_type multi-scan
_exptl_absorpt_process_details '(North <i>et al.</i>, 1968)'
_exptl_crystal_colour orange
_exptl_crystal_density_diffrn 1.995
_exptl_crystal_density_method 'not measured'
_exptl_crystal_description block
_exptl_crystal_F_000 976
_exptl_crystal_size_max 0.12
_exptl_crystal_size_mid 0.10
_exptl_crystal_size_min 0.10
_refine_diff_density_max 0.383
_refine_diff_density_min -0.256
_refine_ls_abs_structure_details 'Flack (1983), with 1774 Friedel pairs'
_refine_ls_abs_structure_Flack 0.009(13)
_refine_ls_extinction_coef 0
_refine_ls_extinction_method 'SHELXL97 (Sheldrick, 2008)'
_refine_ls_goodness_of_fit_ref 1.028
_refine_ls_hydrogen_treatment constr
_refine_ls_matrix_type full
_refine_ls_number_parameters 163
_refine_ls_number_reflns 3732
_refine_ls_number_restraints 1
_refine_ls_restrained_S_all 1.027
_refine_ls_R_factor_all 0.0232
_refine_ls_R_factor_gt 0.0201
_refine_ls_shift/su_max 0.001
_refine_ls_shift/su_mean 0.000
_refine_ls_structure_factor_coef Fsqd
_refine_ls_weighting_details 'calc w = 1/[\s^2^(Fo^2^)+(0.0148P)^2^+0.0000P] where P=(Fo^2^+2Fc^2^)/3'
_refine_ls_weighting_scheme calc
_refine_ls_wR_factor_gt 0.0368
_refine_ls_wR_factor_ref 0.0379
_reflns_number_gt 3516
_reflns_number_total 3732
_reflns_threshold_expression I>2\s(I)
_cod_data_source_file fg3290.cif
_cod_data_source_block I
_cod_database_code 2019079
_cod_database_fobs_code 2019079

loop_
_symmetry_equiv_pos_as_xyz
'x, y, z'
'-x, -y, z+1/2'
'x+1/2, -y+1/2, z'
'-x+1/2, y+1/2, z+1/2'

loop_
_atom_site_type_symbol
_atom_site_label
_atom_site_fract_x
_atom_site_fract_y
_atom_site_fract_z
_atom_site_U_iso_or_equiv
_atom_site_adp_type
_atom_site_calc_flag
_atom_site_occupancy
_atom_site_symmetry_multiplicity
Sb Sb1 0.025359(12) 0.03333(2) 0.011795(14) 0.02007(5) Uani d 1 1
Co Co1 0.37507(3) -0.01764(4) 0.21870(3) 0.01623(8) Uani d 1 1
S S4 0.05554(6) 0.01213(9) 0.17931(6) 0.02814(17) Uani d 1 1
S S3 0.00305(6) -0.22462(9) -0.04611(7) 0.03080(18) Uani d 1 1
S S2 -0.11059(5) 0.18379(10) -0.01030(6) 0.0348(2) Uani d 1 1
S S1 0.15377(6) 0.15135(11) -0.06531(7) 0.0374(2) Uani d 1 1
N N4 0.48017(18) 0.0083(3) 0.12756(19) 0.0238(6) Uani d 1 1
H H1 0.4862 -0.0796 0.0905 0.029 Uiso calc 1 1
H H2 0.4693 0.0918 0.0878 0.029 Uiso calc 1 1
N N6 0.28411(18) -0.0045(3) 0.11235(19) 0.0253(6) Uani d 1 1
H H3 0.2272 0.0228 0.1362 0.030 Uiso calc 1 1
H H4 0.3022 0.0710 0.0696 0.030 Uiso calc 1 1
N N2 0.27095(17) -0.0289(3) 0.31290(18) 0.0232(5) Uani d 1 1
H H5 0.2174 -0.0565 0.2819 0.028 Uiso calc 1 1
H H6 0.2835 -0.1036 0.3582 0.028 Uiso calc 1 1
N N5 0.37140(16) -0.2484(3) 0.19882(17) 0.0245(6) Uani d 1 1
H H7 0.4246 -0.2808 0.1689 0.029 Uiso calc 1 1
H H8 0.3673 -0.2983 0.2569 0.029 Uiso calc 1 1
N N3 0.47201(18) -0.0457(3) 0.3193(2) 0.0243(6) Uani d 1 1
H H9 0.4736 0.0404 0.3584 0.029 Uiso calc 1 1
H H10 0.4582 -0.1313 0.3563 0.029 Uiso calc 1 1
N N1 0.36874(16) 0.2143(3) 0.23858(18) 0.0234(5) Uani d 1 1
H H11 0.4169 0.2464 0.2766 0.028 Uiso calc 1 1
H H12 0.3731 0.2648 0.1807 0.028 Uiso calc 1 1
C C4 0.5675(2) 0.0353(4) 0.1840(3) 0.0357(8) Uani d 1 1
H H13 0.5719 0.1463 0.2032 0.043 Uiso calc 1 1
H H14 0.6221 0.0094 0.1444 0.043 Uiso calc 1 1
C C6 0.2774(2) -0.1597(4) 0.0620(2) 0.0325(8) Uani d 1 1
H H15 0.3267 -0.1687 0.0131 0.039 Uiso calc 1 1
H H16 0.2169 -0.1694 0.0296 0.039 Uiso calc 1 1
C C5 0.2882(2) -0.2888(4) 0.1376(3) 0.0338(8) Uani d 1 1
H H17 0.2320 -0.2951 0.1778 0.041 Uiso calc 1 1
H H18 0.2976 -0.3910 0.1060 0.041 Uiso calc 1 1
C C3 0.5650(2) -0.0679(4) 0.2721(3) 0.0369(8) Uani d 1 1
H H19 0.5735 -0.1785 0.2537 0.044 Uiso calc 1 1
H H20 0.6151 -0.0383 0.3168 0.044 Uiso calc 1 1
C C2 0.2585(2) 0.1277(4) 0.3609(2) 0.0313(8) Uani d 1 1
H H21 0.3018 0.1381 0.4155 0.038 Uiso calc 1 1
H H22 0.1946 0.1382 0.3854 0.038 Uiso calc 1 1
C C1 0.2781(2) 0.2535(3) 0.2860(2) 0.0308(7) Uani d 1 1
H H23 0.2279 0.2561 0.2378 0.037 Uiso calc 1 1
H H24 0.2818 0.3573 0.3169 0.037 Uiso calc 1 1

loop_
_atom_site_aniso_label
_atom_site_aniso_U_11
_atom_site_aniso_U_22
_atom_site_aniso_U_33
_atom_site_aniso_U_12
_atom_site_aniso_U_13
_atom_site_aniso_U_23
Sb1 0.01940(9) 0.01702(8) 0.02379(9) 0.00013(7) -0.00056(10) 0.00062(11)
Co1 0.01599(18) 0.01574(18) 0.01696(18) 0.00035(15) -0.00010(15) -0.00115(16)
S4 0.0250(4) 0.0349(4) 0.0245(4) 0.0002(3) -0.0010(3) 0.0012(3)
S3 0.0375(4) 0.0200(4) 0.0349(4) -0.0023(3) 0.0095(4) -0.0061(3)
S2 0.0318(4) 0.0323(4) 0.0404(6) 0.0136(3) -0.0112(3) -0.0108(4)
S1 0.0298(4) 0.0421(5) 0.0404(5) -0.0110(4) -0.0026(4) 0.0207(4)
N4 0.0241(14) 0.0217(13) 0.0257(14) 0.0033(10) 0.0036(11) 0.0024(10)
N6 0.0228(15) 0.0300(15) 0.0230(13) 0.0025(11) -0.0009(11) -0.0011(10)
N2 0.0240(13) 0.0227(12) 0.0229(13) 0.0010(11) 0.0027(11) -0.0016(10)
N5 0.0246(13) 0.0206(12) 0.0285(15) 0.0010(10) 0.0035(11) -0.0034(11)
N3 0.0249(15) 0.0219(13) 0.0262(14) 0.0001(11) -0.0040(11) 0.0001(11)
N1 0.0227(13) 0.0216(13) 0.0258(14) -0.0002(10) -0.0008(10) -0.0008(10)
C4 0.0175(17) 0.0362(19) 0.053(2) -0.0025(14) 0.0023(16) 0.0080(17)
C6 0.0231(16) 0.044(2) 0.0302(17) 0.0070(14) -0.0086(14) -0.0196(16)
C5 0.0240(17) 0.0264(17) 0.051(2) -0.0050(13) 0.0014(16) -0.0195(15)
C3 0.0237(17) 0.040(2) 0.047(2) 0.0044(15) -0.0063(16) 0.0009(17)
C2 0.0257(17) 0.037(2) 0.0312(18) -0.0002(15) 0.0070(13) -0.0152(14)
C1 0.0250(16) 0.0252(16) 0.0423(19) 0.0060(13) -0.0009(15) -0.0114(15)

loop_
_atom_type_symbol
_atom_type_description
_atom_type_scat_dispersion_real
_atom_type_scat_dispersion_imag
_atom_type_scat_source
C C 0.0033 0.0016 'International Tables Vol C Tables 4.2.6.8 and 6.1.1.4'
N N 0.0061 0.0033 'International Tables Vol C Tables 4.2.6.8 and 6.1.1.4'
S S 0.1246 0.1234 'International Tables Vol C Tables 4.2.6.8 and 6.1.1.4'
Co Co 0.3494 0.9721 'International Tables Vol C Tables 4.2.6.8 and 6.1.1.4'
Sb Sb -0.5866 1.5461 'International Tables Vol C Tables 4.2.6.8 and 6.1.1.4'
H H 0.0000 0.0000 'International Tables Vol C Tables 4.2.6.8 and 6.1.1.4'

loop_
_geom_angle_atom_site_label_1
_geom_angle_atom_site_label_2
_geom_angle_atom_site_label_3
_geom_angle
S2 Sb1 S1 111.03(3)
S2 Sb1 S3 110.41(3)
S1 Sb1 S3 110.40(3)
S2 Sb1 S4 108.70(3)
S1 Sb1 S4 109.48(3)
S3 Sb1 S4 106.71(3)
N6 Co1 N4 91.28(11)
N6 Co1 N5 86.26(10)
N4 Co1 N5 92.41(10)
N6 Co1 N3 175.02(11)
N4 Co1 N3 85.79(11)
N5 Co1 N3 89.84(10)
N6 Co1 N2 89.71(10)
N4 Co1 N2 176.16(10)
N5 Co1 N2 91.35(10)
N3 Co1 N2 93.49(11)
N6 Co1 N1 90.96(10)
N4 Co1 N1 90.71(10)
N5 Co1 N1 175.86(10)
N3 Co1 N1 93.10(10)
N2 Co1 N1 85.56(10)
C4 N4 Co1 108.8(2)
C4 N4 H1 109.9
Co1 N4 H1 109.9
C4 N4 H2 109.9
Co1 N4 H2 109.9
H1 N4 H2 108.3
C6 N6 Co1 109.92(19)
C6 N6 H3 109.7
Co1 N6 H3 109.7
C6 N6 H4 109.7
Co1 N6 H4 109.7
H3 N6 H4 108.2
C2 N2 Co1 109.79(18)
C2 N2 H5 109.7
Co1 N2 H5 109.7
C2 N2 H6 109.7
Co1 N2 H6 109.7
H5 N2 H6 108.2
C5 N5 Co1 108.99(18)
C5 N5 H7 109.9
Co1 N5 H7 109.9
C5 N5 H8 109.9
Co1 N5 H8 109.9
H7 N5 H8 108.3
C3 N3 Co1 109.46(19)
C3 N3 H9 109.8
Co1 N3 H9 109.8
C3 N3 H10 109.8
Co1 N3 H10 109.8
H9 N3 H10 108.2
C1 N1 Co1 108.71(17)
C1 N1 H11 109.9
Co1 N1 H11 109.9
C1 N1 H12 109.9
Co1 N1 H12 109.9
H11 N1 H12 108.3
N4 C4 C3 108.3(3)
N4 C4 H13 110.0
C3 C4 H13 110.0
N4 C4 H14 110.0
C3 C4 H14 110.0
H13 C4 H14 108.4
N6 C6 C5 108.0(2)
N6 C6 H15 110.1
C5 C6 H15 110.1
N6 C6 H16 110.1
C5 C6 H16 110.1
H15 C6 H16 108.4
N5 C5 C6 107.7(2)
N5 C5 H17 110.2
C6 C5 H17 110.2
N5 C5 H18 110.2
C6 C5 H18 110.2
H17 C5 H18 108.5
N3 C3 C4 107.6(3)
N3 C3 H19 110.2
C4 C3 H19 110.2
N3 C3 H20 110.2
C4 C3 H20 110.2
H19 C3 H20 108.5
N2 C2 C1 107.5(2)
N2 C2 H21 110.2
C1 C2 H21 110.2
N2 C2 H22 110.2
C1 C2 H22 110.2
H21 C2 H22 108.5
N1 C1 C2 107.7(2)
N1 C1 H23 110.2
C2 C1 H23 110.2
N1 C1 H24 110.2
C2 C1 H24 110.2
H23 C1 H24 108.5

loop_
_geom_bond_atom_site_label_1
_geom_bond_atom_site_label_2
_geom_bond_distance
Sb1 S2 2.3249(7)
Sb1 S1 2.3262(8)
Sb1 S3 2.3279(8)
Sb1 S4 2.3380(9)
Co1 N6 1.948(3)
Co1 N4 1.955(3)
Co1 N5 1.958(2)
Co1 N3 1.960(3)
Co1 N2 1.962(2)
Co1 N1 1.969(2)
N4 C4 1.477(4)
N4 H1 0.9000
N4 H2 0.9000
N6 C6 1.477(4)
N6 H3 0.9000
N6 H4 0.9000
N2 C2 1.480(4)
N2 H5 0.9000
N2 H6 0.9000
N5 C5 1.486(4)
N5 H7 0.9000
N5 H8 0.9000
N3 C3 1.480(4)
N3 H9 0.9000
N3 H10 0.9000
N1 C1 1.477(4)
N1 H11 0.9000
N1 H12 0.9000
C4 C3 1.484(5)
C4 H13 0.9700
C4 H14 0.9700
C6 C5 1.506(5)
C6 H15 0.9700
C6 H16 0.9700
C5 H17 0.9700
C5 H18 0.9700
C3 H19 0.9700
C3 H20 0.9700
C2 C1 1.499(4)
C2 H21 0.9700
C2 H22 0.9700
C1 H23 0.9700
C1 H24 0.9700

loop_
_geom_hbond_atom_site_label_D
_geom_hbond_atom_site_label_H
_geom_hbond_atom_site_label_A
_geom_hbond_site_symmetry_A
_geom_hbond_distance_DH
_geom_hbond_distance_HA
_geom_hbond_distance_DA
_geom_hbond_angle_DHA
N4 H1 S3 3_545 0.90 2.50 3.380(3) 165.9
N4 H2 S2 3 0.90 2.58 3.449(3) 163.7
N6 H3 S4 . 0.90 2.51 3.371(3) 161.2
N6 H4 S2 3 0.90 2.64 3.507(3) 162.3
N2 H5 S4 . 0.90 2.75 3.577(3) 152.9
N2 H6 S1 4_545 0.90 2.47 3.335(3) 160.5
N5 H7 S4 3_545 0.90 2.69 3.434(2) 140.6
N5 H8 S1 4_545 0.90 2.49 3.354(2) 161.8
N3 H9 S3 4 0.90 2.39 3.284(3) 172.8
N3 H10 S1 4_545 0.90 2.65 3.485(3) 155.3
N1 H11 S3 4 0.90 2.69 3.499(3) 150.3
N1 H12 S2 3 0.90 2.66 3.523(3) 161.3

loop_
_geom_torsion_atom_site_label_1
_geom_torsion_atom_site_label_2
_geom_torsion_atom_site_label_3
_geom_torsion_atom_site_label_4
_geom_torsion
N6 Co1 N4 C4 169.42(19)
N5 Co1 N4 C4 -104.27(19)
N3 Co1 N4 C4 -14.61(19)
N2 Co1 N4 C4 64.6(16)
N1 Co1 N4 C4 78.44(19)
N4 Co1 N6 C6 80.3(2)
N5 Co1 N6 C6 -12.0(2)
N3 Co1 N6 C6 26.6(14)
N2 Co1 N6 C6 -103.4(2)
N1 Co1 N6 C6 171.1(2)
N6 Co1 N2 C2 -102.5(2)
N4 Co1 N2 C2 2.3(17)
N5 Co1 N2 C2 171.23(19)
N3 Co1 N2 C2 81.3(2)
N1 Co1 N2 C2 -11.53(19)
N6 Co1 N5 C5 -14.7(2)
N4 Co1 N5 C5 -105.8(2)
N3 Co1 N5 C5 168.4(2)
N2 Co1 N5 C5 74.9(2)
N1 Co1 N5 C5 33.2(16)
N6 Co1 N3 C3 41.7(13)
N4 Co1 N3 C3 -12.23(19)
N5 Co1 N3 C3 80.2(2)
N2 Co1 N3 C3 171.55(19)
N1 Co1 N3 C3 -102.7(2)
N6 Co1 N1 C1 73.6(2)
N4 Co1 N1 C1 164.9(2)
N5 Co1 N1 C1 25.9(16)
N3 Co1 N1 C1 -109.2(2)
N2 Co1 N1 C1 -16.0(2)
Co1 N4 C4 C3 38.5(3)
Co1 N6 C6 C5 35.7(3)
Co1 N5 C5 C6 37.7(3)
N6 C6 C5 N5 -47.8(3)
Co1 N3 C3 C4 36.3(3)
N4 C4 C3 N3 -48.9(3)
Co1 N2 C2 C1 36.2(3)
Co1 N1 C1 C2 39.9(3)
N2 C2 C1 N1 -49.7(3)
